data_7135354
loop_
_publ_author_name
'He, Xiuyan'
'Wu, Changjiang'
'Hong, Dongjing'
'Fang, Huayi'
'Cui, Peng'

_publ_section_title
;
 A tetranuclear lanthanum-nickel hydrido complex supported by an
 arene-anchored bis(phosphinomethylamido) ligand.
;
_journal_issue 12
_journal_name_full 'Chemical communications (Cambridge, England)'
_journal_page_first 3807
_journal_page_last 3810
_journal_paper_doi 10.1039/d5cc06726j
_journal_volume 62
_journal_year 2026
_chemical_formula_moiety 'C42 H63 La N4 Ni P2, C6 H6'
_chemical_formula_sum 'C48 H69 La N4 Ni P2'
_chemical_formula_weight 961.63
_space_group_crystal_system triclinic
_space_group_IT_number 2
_space_group_name_Hall '-P 1'
_space_group_name_H-M_alt 'P -1'
_atom_sites_solution_hydrogens mixed
_atom_sites_solution_primary dual
_atom_sites_solution_secondary difmap
_audit_creation_date 2025-09-03
_audit_creation_method
;
Olex2 1.5
(compiled 2022.04.07 svn.rca3783a0 for OlexSys, GUI svn.r6498)
;
_audit_update_record
;
2025-09-03 deposited with the CCDC.	2026-01-07 downloaded from the CCDC.
;
_cell_angle_alpha 104.653(3)
_cell_angle_beta 104.046(3)
_cell_angle_gamma 96.320(2)
_cell_formula_units_Z 2
_cell_length_a 10.1638(14)
_cell_length_b 12.7284(17)
_cell_length_c 20.816(4)
_cell_measurement_reflns_used 7820
_cell_measurement_temperature 298(2)
_cell_measurement_theta_max 30.706
_cell_measurement_theta_min 2.602
_cell_volume 2484.9(7)
_computing_cell_refinement 'SAINT V8.40B (Bruker, 2016)'
_computing_data_collection 'Bruker D8 Venture diffractometer'
_computing_data_reduction 'SAINT V8.40B (Bruker, 2016)'
_computing_molecular_graphics 'Olex2 1.5 (Dolomanov et al., 2009)'
_computing_publication_material 'Olex2 1.5 (Dolomanov et al., 2009)'
_computing_structure_refinement 'SHELXL 2019/3 (Sheldrick, 2015)'
_computing_structure_solution 'SHELXT 2018/2 (Sheldrick, 2018)'
_diffrn_ambient_temperature 298(2)
_diffrn_detector 'Bruker PHOTON-II area detector'
_diffrn_detector_area_resol_mean 7.4
_diffrn_detector_type 'CMOS-PHOTONII area detector'
_diffrn_measured_fraction_theta_full 0.962
_diffrn_measured_fraction_theta_max 0.744
_diffrn_measurement_device 'three-circle diffractometer'
_diffrn_measurement_device_type 'Bruker PHOTON-II area detector'
_diffrn_measurement_method 'phi and omega scans'
_diffrn_radiation_monochromator graphite
_diffrn_radiation_probe x-ray
_diffrn_radiation_type MoK\a
_diffrn_radiation_wavelength 0.71073
_diffrn_reflns_av_R_equivalents 0.0628
_diffrn_reflns_av_unetI/netI 0.0527
_diffrn_reflns_Laue_measured_fraction_full 0.962
_diffrn_reflns_Laue_measured_fraction_max 0.744
_diffrn_reflns_limit_h_max 13
_diffrn_reflns_limit_h_min -14
_diffrn_reflns_limit_k_max 17
_diffrn_reflns_limit_k_min -17
_diffrn_reflns_limit_l_max 30
_diffrn_reflns_limit_l_min 0
_diffrn_reflns_number 11978
_diffrn_reflns_point_group_measured_fraction_full 0.962
_diffrn_reflns_point_group_measured_fraction_max 0.744
_diffrn_reflns_theta_full 25.242
_diffrn_reflns_theta_max 31.180
_diffrn_reflns_theta_min 1.054
_diffrn_source 'sealed X-ray tube'
_diffrn_source_target Mo
_exptl_absorpt_coefficient_mu 1.325
_exptl_absorpt_correction_T_max 0.746207
_exptl_absorpt_correction_T_min 0.170064
_exptl_absorpt_correction_type multi-scan
_exptl_absorpt_process_details
;
 TWINABS-2012/1 (Bruker,2012) was used for absorption correction.
 
For component 1:
 wR2(int) was 0.0936 before and 0.0317 after correction.
 
For component 2:
 wR2(int) was 0.1906 before and 0.0594 after correction.
 The Ratio of minimum to maximum transmission is 0.23.

Final HKLF 4 output contains 20735 reflections, Rint = 0.0614
 (13658 with I > 3sig(I), Rint = 0.0628)
;
_exptl_crystal_colour red
_exptl_crystal_colour_primary red
_exptl_crystal_density_diffrn 1.285
_exptl_crystal_density_method 'not measured'
_exptl_crystal_description block
_exptl_crystal_F_000 1000
_exptl_crystal_recrystallization_method
;
 The crystals were growth by means of evaporation of a mixture
 of n-hexane and benzene at RT.
;
_exptl_crystal_size_max 0.3
_exptl_crystal_size_mid 0.25
_exptl_crystal_size_min 0.25
_refine_diff_density_max 1.002
_refine_diff_density_min -1.116
_refine_diff_density_rms 0.126
_refine_ls_extinction_method none
_refine_ls_goodness_of_fit_ref 1.075
_refine_ls_hydrogen_treatment mixed
_refine_ls_matrix_type full
_refine_ls_number_parameters 696
_refine_ls_number_reflns 11978
_refine_ls_number_restraints 523
_refine_ls_restrained_S_all 1.064
_refine_ls_R_factor_all 0.0680
_refine_ls_R_factor_gt 0.0553
_refine_ls_shift/su_max 0.001
_refine_ls_shift/su_mean 0.000
_refine_ls_structure_factor_coef Fsqd
_refine_ls_weighting_details 'w=1/[\s^2^(Fo^2^)+(0.0897P)^2^+5.1702P] where P=(Fo^2^+2Fc^2^)/3'
_refine_ls_weighting_scheme calc
_refine_ls_wR_factor_gt 0.1663
_refine_ls_wR_factor_ref 0.1737
_reflns_Friedel_coverage 0.000
_reflns_number_gt 9844
_reflns_number_total 11978
_reflns_threshold_expression 'I > 2\s(I)'
_cod_data_source_file d5cc06726j2.cif
_cod_data_source_block 240925a
_cod_depositor_comments
;
The following automatic conversions were performed:

data item '_diffrn_radiation_probe' value 'X-ray' was changed to
'x-ray' in accordance with the
/home/data/users/saulius/crontab/automatic-downloads/rss-feeds/RSC/lib/dictionaries/cif_core.dic
dictionary named 'cif_core.dic' version 2.4.2 last updated on
2011-04-26.

Automatic conversion script
Id: cif_fix_values 8170 2020-07-09 18:12:32Z antanas 
;
_cod_original_cell_volume 2484.9(6)
_cod_database_code 7135354
_shelx_shelxl_version_number 2019/3
_shelx_space_group_comment
;
The symmetry employed for this shelxl refinement is uniquely defined
by the following loop, which should always be used as a source of
symmetry information in preference to the above space-group names.
They are only intended as comments.
;
_shelx_estimated_absorpt_t_max 0.733
_shelx_estimated_absorpt_t_min 0.692
_exptl_crystal_mounting_method
;
 Crystals were removed from the crystallisation vial and immediately coated
 with PDMS (polydimethylsiloxane/Dimethicone, CAS: 9006-65-9 on a glass slide.
 A suitable single crystal was selected and mounted on a glass fiber using
 vacuum silicone grease as adhesive. The glass fiber with single crystal was
 mounted on copper pin with solid paraffin. Operator: DJ_Tokyo.
;
_olex2_refinement_description
;
1. Fixed Uiso
 At 1.2 times of:
  All C(H) groups, All C(H,H) groups
 At 1.5 times of:
  All C(H,H,H) groups
2. Restrained distances
 C46-C45 = C45-C44 = C44-C43 = C48-C43 = C48-C47 = C47-C46
 1.39 with sigma of 0.01
3. Restrained planarity
 C43, C44, C48, C45, C47, C46
 with sigma of 0.1
 C44A, C43A, C48A, C45A, C47A, C46A
 with sigma of 0.1
4. Uiso/Uaniso restraints and constraints
P1 \\sim C14 \\sim C15 \\sim C16 \\sim C17 \\sim C18 \\sim C19 \\sim C14A \\sim
C15A \\sim C16A \\sim C17A \\sim C18A \\sim C19A: within 2A with sigma of 0.01
and sigma for terminal atoms of 0.02 within 2A
C34 \\sim C35 \\sim C36 \\sim C37 \\sim C35A \\sim C36A \\sim C37A: within 2A
with sigma of 0.01 and sigma for terminal atoms of 0.02 within 2A
C43 \\sim C44 \\sim C45 \\sim C46 \\sim C47 \\sim C48 \\sim C43A \\sim C44A
\\sim C45A \\sim C46A \\sim C47A \\sim C48A: within 2A with sigma of 0.01 and
sigma for terminal atoms of 0.02 within 2A
C39 \\sim C40 \\sim C41 \\sim C42 \\sim C40A \\sim C41A \\sim C42A: within 2A
with sigma of 0.01 and sigma for terminal atoms of 0.02 within 2A
5. Same fragment restrains
{C34, C35A, C36A, C37A} sigma for 1-2: 0.01, 1-3: 0.02
as in
{C34, C35, C36, C37}
{C39, C40A, C41A, C42A} sigma for 1-2: 0.01, 1-3: 0.02
as in
{C39, C40, C41, C42}
{P1, C14A, C15A, C16A, C17A, C18A, C19A} sigma for 1-2: 0.01, 1-3: 0.02
as in
{P1, C14, C15, C16, C17, C18, C19}
{C43A, C44A, C45A, C46A, C47A, C48A} sigma for 1-2: 0.01, 1-3: 0.02
as in
{C43, C44, C45, C46, C47, C48}
6. Others
 Sof(C35A)=Sof(H35D)=Sof(H35E)=Sof(H35F)=Sof(C36A)=Sof(H36D)=Sof(H36E)=
 Sof(H36F)=Sof(C37A)=Sof(H37D)=Sof(H37E)=Sof(H37F)=1-FVAR(1)
 Sof(C35)=Sof(H35A)=Sof(H35B)=Sof(H35C)=Sof(C36)=Sof(H36A)=Sof(H36B)=Sof(H36C)=
 Sof(C37)=Sof(H37A)=Sof(H37B)=Sof(H37C)=FVAR(1)
 Sof(C14A)=Sof(H14A)=Sof(C15A)=Sof(H15D)=Sof(H15E)=Sof(H15F)=Sof(C16A)=
 Sof(H16D)=Sof(H16E)=Sof(H16F)=Sof(C17A)=Sof(H17A)=Sof(C18A)=Sof(H18D)=
 Sof(H18E)=Sof(H18F)=Sof(C19A)=Sof(H19D)=Sof(H19E)=Sof(H19F)=1-FVAR(2)
 Sof(C14)=Sof(H14)=Sof(C15)=Sof(H15A)=Sof(H15B)=Sof(H15C)=Sof(C16)=Sof(H16A)=
 Sof(H16B)=Sof(H16C)=Sof(C17)=Sof(H17)=Sof(C18)=Sof(H18A)=Sof(H18B)=Sof(H18C)=
 Sof(C19)=Sof(H19A)=Sof(H19B)=Sof(H19C)=FVAR(2)
 Sof(C40A)=Sof(H40D)=Sof(H40E)=Sof(H40F)=Sof(C41A)=Sof(H41D)=Sof(H41E)=
 Sof(H41F)=Sof(C42A)=Sof(H42D)=Sof(H42E)=Sof(H42F)=1-FVAR(3)
 Sof(C40)=Sof(H40A)=Sof(H40B)=Sof(H40C)=Sof(C41)=Sof(H41A)=Sof(H41B)=Sof(H41C)=
 Sof(C42)=Sof(H42A)=Sof(H42B)=Sof(H42C)=FVAR(3)
 Sof(C43A)=Sof(H43A)=Sof(C44A)=Sof(H44A)=Sof(C45A)=Sof(H45A)=Sof(C46A)=
 Sof(H46A)=Sof(C47A)=Sof(H47A)=Sof(C48A)=Sof(H48A)=1-FVAR(4)
 Sof(C43)=Sof(H43)=Sof(C44)=Sof(H44)=Sof(C45)=Sof(H45)=Sof(C46)=Sof(H46)=
 Sof(C47)=Sof(H47)=Sof(C48)=Sof(H48)=FVAR(4)
7.a Riding coordinates:
 C42(H42A,H42B,H42C), C36A(H36D,H36E,H36F), C37A(H37D,H37E,H37F)
7.b Ternary CH refined with riding coordinates:
 C27(H27), C30(H30), C14(H14), C17(H17), C14A(H14A), C17A(H17A)
7.c Secondary CH2 refined with riding coordinates:
 C26(H26A,H26B), C13(H13A,H13B)
7.d Aromatic/amide H refined with riding coordinates:
 C2(H2), C6(H6), C5(H5), C4(H4), C21(H21), C22(H22), C23(H23), C24(H24),
 C8(H8), C9(H9), C10(H10), C11(H11), C43(H43), C44(H44), C45(H45), C46(H46),
 C47(H47), C48(H48), C43A(H43A), C44A(H44A), C45A(H45A), C46A(H46A), C47A(H47A),
  C48A(H48A)
7.e Idealised Me refined as rotating group:
 C29(H29A,H29B,H29C), C28(H28A,H28B,H28C), C31(H31A,H31B,H31C), C32(H32A,H32B,
 H32C), C35(H35A,H35B,H35C), C36(H36A,H36B,H36C), C37(H37A,H37B,H37C), C40(H40A,
 H40B,H40C), C41(H41A,H41B,H41C), C15(H15A,H15B,H15C), C16(H16A,H16B,H16C),
 C18(H18A,H18B,H18C), C19(H19A,H19B,H19C), C15A(H15D,H15E,H15F), C16A(H16D,H16E,
 H16F), C18A(H18D,H18E,H18F), C19A(H19D,H19E,H19F), C35A(H35D,H35E,H35F),
 C40A(H40D,H40E,H40F), C41A(H41D,H41E,H41F), C42A(H42D,H42E,H42F)
;
_olex2_submission_special_instructions 'No special instructions were received'

loop_
_space_group_symop_operation_xyz
'x, y, z'
'-x, -y, -z'

loop_
_atom_site_label
_atom_site_type_symbol
_atom_site_fract_x
_atom_site_fract_y
_atom_site_fract_z
_atom_site_U_iso_or_equiv
_atom_site_adp_type
_atom_site_occupancy
_atom_site_site_symmetry_order
_atom_site_calc_flag
_atom_site_refinement_flags_posn
_atom_site_refinement_flags_adp
_atom_site_refinement_flags_occupancy
_atom_site_disorder_assembly
_atom_site_disorder_group
C3 C 0.5524(5) 0.4220(4) 0.3800(2) 0.0417(10) Uani 1 1 d . . . . .
C2 C 0.5711(6) 0.3670(4) 0.3167(3) 0.0427(11) Uani 1 1 d . . . . .
H2 H 0.649538 0.391305 0.305120 0.051 Uiso 1 1 calc R U . . .
C1 C 0.4749(6) 0.2764(4) 0.2703(3) 0.0423(11) Uani 1 1 d . . . . .
C6 C 0.3601(7) 0.2385(5) 0.2885(3) 0.0540(13) Uani 1 1 d . . . . .
H6 H 0.295758 0.177929 0.257967 0.065 Uiso 1 1 calc R U . . .
C5 C 0.3397(7) 0.2907(5) 0.3527(3) 0.0533(14) Uani 1 1 d . . . . .
H5 H 0.263347 0.264430 0.365056 0.064 Uiso 1 1 calc R U . . .
C4 C 0.4365(7) 0.3829(5) 0.3975(3) 0.0537(13) Uani 1 1 d . . . . .
H4 H 0.423025 0.418573 0.439615 0.064 Uiso 1 1 calc R U . . .
C20 C 0.6520(6) 0.5239(5) 0.4258(3) 0.0467(12) Uani 1 1 d . . . . .
C21 C 0.7755(7) 0.5180(6) 0.4697(3) 0.0586(15) Uani 1 1 d . . . . .
H21 H 0.797693 0.449194 0.470291 0.070 Uiso 1 1 calc R U . . .
C22 C 0.8668(7) 0.6129(7) 0.5131(4) 0.0705(19) Uani 1 1 d . . . . .
H22 H 0.949429 0.608130 0.542499 0.085 Uiso 1 1 calc R U . . .
C23 C 0.8328(7) 0.7139(7) 0.5116(3) 0.0700(18) Uani 1 1 d . . . . .
H23 H 0.893334 0.777934 0.540336 0.084 Uiso 1 1 calc R U . . .
C24 C 0.7093(7) 0.7223(6) 0.4679(3) 0.0615(15) Uani 1 1 d . . . . .
H24 H 0.688789 0.791992 0.468652 0.074 Uiso 1 1 calc R U . . .
C25 C 0.6136(6) 0.6274(5) 0.4221(3) 0.0469(11) Uani 1 1 d . . . . .
C26 C 0.4641(7) 0.7417(4) 0.3807(3) 0.0517(13) Uani 1 1 d . . . . .
H26A H 0.541377 0.786382 0.374625 0.062 Uiso 1 1 calc R U . . .
H26B H 0.455736 0.774724 0.426555 0.062 Uiso 1 1 calc R U . . .
C27 C 0.1745(7) 0.7310(5) 0.3645(3) 0.0572(14) Uani 1 1 d . . . . .
H27 H 0.201441 0.793424 0.406701 0.069 Uiso 1 1 calc R U . . .
C29 C 0.1692(8) 0.6229(6) 0.3857(4) 0.0686(18) Uani 1 1 d . . . . .
H29A H 0.106254 0.621398 0.413279 0.103 Uiso 1 1 calc R U . . .
H29B H 0.259573 0.619540 0.411995 0.103 Uiso 1 1 calc R U . . .
H29C H 0.138608 0.560728 0.344898 0.103 Uiso 1 1 calc R U . . .
C28 C 0.0296(8) 0.7339(8) 0.3229(5) 0.088(2) Uani 1 1 d . . . . .
H28A H 0.002898 0.674910 0.280410 0.132 Uiso 1 1 calc R U . . .
H28B H 0.029014 0.803370 0.312704 0.132 Uiso 1 1 calc R U . . .
H28C H -0.034077 0.725314 0.349285 0.132 Uiso 1 1 calc R U . . .
C30 C 0.3267(8) 0.8953(5) 0.3220(4) 0.0651(17) Uani 1 1 d . . . . .
H30 H 0.236936 0.906822 0.297125 0.078 Uiso 1 1 calc R U . . .
C31 C 0.3598(13) 0.9734(7) 0.3943(5) 0.111(4) Uani 1 1 d . . . . .
H31A H 0.443784 0.961967 0.422470 0.166 Uiso 1 1 calc R U . . .
H31B H 0.285892 0.959623 0.414091 0.166 Uiso 1 1 calc R U . . .
H31C H 0.370650 1.048292 0.392267 0.166 Uiso 1 1 calc R U . . .
C32 C 0.4253(10) 0.9252(7) 0.2837(5) 0.087(2) Uani 1 1 d . . . . .
H32A H 0.423190 0.999256 0.281181 0.131 Uiso 1 1 calc R U . . .
H32B H 0.399014 0.875138 0.237753 0.131 Uiso 1 1 calc R U . . .
H32C H 0.516875 0.920195 0.307559 0.131 Uiso 1 1 calc R U . . .
C7 C 0.4882(6) 0.2272(4) 0.1992(3) 0.0412(10) Uani 1 1 d . . . . .
C8 C 0.5282(7) 0.1246(5) 0.1822(3) 0.0582(15) Uani 1 1 d . . . . .
H8 H 0.547479 0.087589 0.215696 0.070 Uiso 1 1 calc R U . . .
C9 C 0.5399(9) 0.0760(5) 0.1160(3) 0.0680(19) Uani 1 1 d . . . . .
H9 H 0.568317 0.008318 0.105178 0.082 Uiso 1 1 calc R U . . .
C10 C 0.5075(8) 0.1327(5) 0.0672(3) 0.0650(17) Uani 1 1 d . . . . .
H10 H 0.514039 0.101883 0.022817 0.078 Uiso 1 1 calc R U . . .
C11 C 0.4656(7) 0.2342(5) 0.0826(3) 0.0503(13) Uani 1 1 d . . . . .
H11 H 0.443886 0.268991 0.048093 0.060 Uiso 1 1 calc R U . . .
C12 C 0.4553(5) 0.2863(4) 0.1498(2) 0.0398(10) Uani 1 1 d . . . . .
C13 C 0.3969(7) 0.4458(5) 0.1159(3) 0.0512(13) Uani 1 1 d . . . . .
H13A H 0.312612 0.407453 0.080115 0.061 Uiso 1 1 calc R U . . .
H13B H 0.472315 0.440274 0.094941 0.061 Uiso 1 1 calc R U . . .
C33 C 0.0986(6) 0.5051(5) 0.1927(3) 0.0462(11) Uani 1 1 d . . . . .
C34 C -0.0387(6) 0.3374(5) 0.1974(4) 0.0617(15) Uani 1 1 d D U . . .
C35 C -0.0208(12) 0.2732(11) 0.2498(7) 0.106(4) Uani 0.833(11) 1 d D U P A 1
H35A H -0.100468 0.216407 0.237673 0.159 Uiso 0.833(11) 1 calc R U P A 1
H35B H -0.010213 0.322142 0.294866 0.159 Uiso 0.833(11) 1 calc R U P A 1
H35C H 0.059745 0.240110 0.250082 0.159 Uiso 0.833(11) 1 calc R U P A 1
C36 C -0.0498(11) 0.2581(9) 0.1251(6) 0.094(3) Uani 0.833(11) 1 d D U P A 1
H36A H 0.036146 0.233171 0.125749 0.142 Uiso 0.833(11) 1 calc R U P A 1
H36B H -0.070246 0.296530 0.090738 0.142 Uiso 0.833(11) 1 calc R U P A 1
H36C H -0.122079 0.195769 0.114293 0.142 Uiso 0.833(11) 1 calc R U P A 1
C37 C -0.1655(8) 0.3886(9) 0.1907(7) 0.089(3) Uani 0.833(11) 1 d D U P A 1
H37A H -0.243303 0.334699 0.186538 0.134 Uiso 0.833(11) 1 calc R U P A 1
H37B H -0.181711 0.413994 0.150244 0.134 Uiso 0.833(11) 1 calc R U P A 1
H37C H -0.152589 0.449912 0.230923 0.134 Uiso 0.833(11) 1 calc R U P A 1
C38 C 0.1375(6) 0.7284(4) 0.1666(3) 0.0470(11) Uani 1 1 d . . . . .
C39 C 0.0081(8) 0.8677(6) 0.1141(4) 0.0733(19) Uani 1 1 d D U . . .
C40 C -0.110(3) 0.898(3) 0.143(2) 0.093(8) Uani 0.27(2) 1 d D U P B 1
H40A H -0.185377 0.836562 0.125304 0.140 Uiso 0.27(2) 1 calc R U P B 1
H40B H -0.139561 0.960358 0.129435 0.140 Uiso 0.27(2) 1 calc R U P B 1
H40C H -0.080029 0.916773 0.192565 0.140 Uiso 0.27(2) 1 calc R U P B 1
C41 C -0.035(5) 0.823(3) 0.0364(7) 0.098(7) Uani 0.27(2) 1 d D U P B 1
H41A H 0.031775 0.781595 0.021990 0.147 Uiso 0.27(2) 1 calc R U P B 1
H41B H -0.039141 0.883542 0.016478 0.147 Uiso 0.27(2) 1 calc R U P B 1
H41C H -0.123541 0.776241 0.021046 0.147 Uiso 0.27(2) 1 calc R U P B 1
C42 C 0.126(3) 0.968(2) 0.137(2) 0.095(8) Uani 0.27(2) 1 d D U P B 1
H42A H 0.170197 0.985881 0.185473 0.142 Uiso 0.27(2) 1 d R U P B 1
H42B H 0.089517 1.029861 0.126413 0.142 Uiso 0.27(2) 1 d R U P B 1
H42C H 0.192567 0.949971 0.111693 0.142 Uiso 0.27(2) 1 d R U P B 1
La1 La 0.34060(3) 0.47827(2) 0.26977(2) 0.03522(10) Uani 1 1 d . . . . .
N2 N 0.4929(5) 0.6287(4) 0.3755(2) 0.0458(10) Uani 1 1 d . . . . .
N1 N 0.4185(4) 0.3889(3) 0.1697(2) 0.0400(9) Uani 1 1 d . . . . .
N3 N 0.0893(4) 0.4218(4) 0.2169(2) 0.0432(9) Uani 1 1 d . . . . .
N4 N 0.0722(6) 0.7856(5) 0.1422(3) 0.0633(14) Uani 1 1 d . . . . .
Ni1 Ni 0.24051(6) 0.63718(5) 0.20740(3) 0.03742(15) Uani 1 1 d . . . . .
P2 P 0.30362(15) 0.74348(11) 0.31512(7) 0.0423(3) Uani 1 1 d . . . . .
P1 P 0.38486(14) 0.59353(11) 0.14580(7) 0.0410(3) Uani 1 1 d D U . . .
C14 C 0.3391(10) 0.6167(8) 0.0576(4) 0.0552(18) Uani 0.784(17) 1 d D U P C 1
H14 H 0.399572 0.581820 0.031946 0.066 Uiso 0.784(17) 1 calc R U P C 1
C15 C 0.1883(11) 0.5604(11) 0.0173(5) 0.065(3) Uani 0.784(17) 1 d D U P C 1
H15A H 0.178546 0.482291 0.010932 0.097 Uiso 0.784(17) 1 calc R U P C 1
H15B H 0.165393 0.574147 -0.026979 0.097 Uiso 0.784(17) 1 calc R U P C 1
H15C H 0.127340 0.589935 0.043051 0.097 Uiso 0.784(17) 1 calc R U P C 1
C16 C 0.3659(16) 0.7414(10) 0.0646(7) 0.074(3) Uani 0.784(17) 1 d D U P C 1
H16A H 0.319501 0.779375 0.095958 0.111 Uiso 0.784(17) 1 calc R U P C 1
H16B H 0.331526 0.752632 0.020062 0.111 Uiso 0.784(17) 1 calc R U P C 1
H16C H 0.463183 0.769870 0.082046 0.111 Uiso 0.784(17) 1 calc R U P C 1
C17 C 0.5747(8) 0.6562(9) 0.1788(5) 0.060(2) Uani 0.784(17) 1 d D U P C 1
H17 H 0.578434 0.735994 0.187600 0.072 Uiso 0.784(17) 1 calc R U P C 1
C18 C 0.6607(10) 0.6247(12) 0.1263(6) 0.081(3) Uani 0.784(17) 1 d D U P C 1
H18A H 0.753857 0.664132 0.146659 0.121 Uiso 0.784(17) 1 calc R U P C 1
H18B H 0.620680 0.643835 0.085018 0.121 Uiso 0.784(17) 1 calc R U P C 1
H18C H 0.660323 0.546682 0.114955 0.121 Uiso 0.784(17) 1 calc R U P C 1
C19 C 0.6411(9) 0.6419(10) 0.2448(5) 0.071(3) Uani 0.784(17) 1 d D U P C 1
H19A H 0.656995 0.567506 0.238391 0.106 Uiso 0.784(17) 1 calc R U P C 1
H19B H 0.582828 0.656424 0.274903 0.106 Uiso 0.784(17) 1 calc R U P C 1
H19C H 0.727560 0.692364 0.265172 0.106 Uiso 0.784(17) 1 calc R U P C 1
C14A C 0.307(3) 0.595(2) 0.0540(8) 0.054(4) Uani 0.216(17) 1 d D U P C 2
H14A H 0.353507 0.548525 0.024576 0.065 Uiso 0.216(17) 1 calc R U P C 2
C15A C 0.152(3) 0.544(3) 0.0282(15) 0.059(6) Uani 0.216(17) 1 d D U P C 2
H15D H 0.140620 0.464553 0.017203 0.089 Uiso 0.216(17) 1 calc R U P C 2
H15E H 0.109299 0.563633 -0.012392 0.089 Uiso 0.216(17) 1 calc R U P C 2
H15F H 0.108518 0.570617 0.063788 0.089 Uiso 0.216(17) 1 calc R U P C 2
C16A C 0.334(5) 0.712(3) 0.0470(19) 0.064(6) Uani 0.216(17) 1 d D U P C 2
H16D H 0.267054 0.752706 0.061484 0.097 Uiso 0.216(17) 1 calc R U P C 2
H16E H 0.327918 0.708206 -0.000397 0.097 Uiso 0.216(17) 1 calc R U P C 2
H16F H 0.425014 0.749448 0.075551 0.097 Uiso 0.216(17) 1 calc R U P C 2
C17A C 0.5587(18) 0.682(3) 0.1685(11) 0.057(4) Uani 0.216(17) 1 d D U P C 2
H17A H 0.529227 0.752268 0.167358 0.068 Uiso 0.216(17) 1 calc R U P C 2
C18A C 0.640(3) 0.673(3) 0.1141(17) 0.077(7) Uani 0.216(17) 1 d D U P C 2
H18D H 0.633202 0.596804 0.090002 0.116 Uiso 0.216(17) 1 calc R U P C 2
H18E H 0.735321 0.705675 0.136894 0.116 Uiso 0.216(17) 1 calc R U P C 2
H18F H 0.602539 0.711456 0.081734 0.116 Uiso 0.216(17) 1 calc R U P C 2
C19A C 0.640(2) 0.714(4) 0.2388(12) 0.080(7) Uani 0.216(17) 1 d D U P C 2
H19D H 0.609777 0.774852 0.265055 0.120 Uiso 0.216(17) 1 calc R U P C 2
H19E H 0.735230 0.734501 0.241239 0.120 Uiso 0.216(17) 1 calc R U P C 2
H19F H 0.630175 0.652484 0.257620 0.120 Uiso 0.216(17) 1 calc R U P C 2
C35A C -0.074(4) 0.350(4) 0.2654(13) 0.088(7) Uani 0.167(11) 1 d D U P A 2
H35D H -0.108014 0.278238 0.268291 0.132 Uiso 0.167(11) 1 calc R U P A 2
H35E H -0.142942 0.395032 0.267849 0.132 Uiso 0.167(11) 1 calc R U P A 2
H35F H 0.007627 0.383775 0.303116 0.132 Uiso 0.167(11) 1 calc R U P A 2
C36A C 0.005(4) 0.225(2) 0.175(2) 0.094(7) Uani 0.167(11) 1 d D U P A 2
H36D H -0.063411 0.177638 0.134016 0.141 Uiso 0.167(11) 1 d R U P A 2
H36E H 0.014039 0.190578 0.211306 0.141 Uiso 0.167(11) 1 d R U P A 2
H36F H 0.091979 0.235288 0.164476 0.141 Uiso 0.167(11) 1 d R U P A 2
C37A C -0.156(4) 0.348(4) 0.1413(18) 0.094(8) Uani 0.167(11) 1 d D U P A 2
H37D H -0.216770 0.389123 0.161200 0.141 Uiso 0.167(11) 1 d R U P A 2
H37E H -0.204910 0.275493 0.113680 0.141 Uiso 0.167(11) 1 d R U P A 2
H37F H -0.119920 0.385333 0.112710 0.141 Uiso 0.167(11) 1 d R U P A 2
C40A C -0.049(2) 0.9337(14) 0.1691(8) 0.101(4) Uani 0.73(2) 1 d D U P B 2
H40D H -0.122567 0.886918 0.175276 0.151 Uiso 0.73(2) 1 calc R U P B 2
H40E H -0.082903 0.994052 0.154871 0.151 Uiso 0.73(2) 1 calc R U P B 2
H40F H 0.023086 0.961966 0.211892 0.151 Uiso 0.73(2) 1 calc R U P B 2
C41A C -0.1003(17) 0.8057(12) 0.0477(7) 0.093(4) Uani 0.73(2) 1 d D U P B 2
H41D H -0.057249 0.766164 0.015203 0.140 Uiso 0.73(2) 1 calc R U P B 2
H41E H -0.147805 0.856980 0.028689 0.140 Uiso 0.73(2) 1 calc R U P B 2
H41F H -0.165069 0.754456 0.056692 0.140 Uiso 0.73(2) 1 calc R U P B 2
C42A C 0.1157(15) 0.9439(13) 0.0974(11) 0.103(4) Uani 0.73(2) 1 d D U P B 2
H42D H 0.188896 0.980508 0.138733 0.155 Uiso 0.73(2) 1 calc R U P B 2
H42E H 0.072511 0.997951 0.079491 0.155 Uiso 0.73(2) 1 calc R U P B 2
H42F H 0.152739 0.900587 0.063444 0.155 Uiso 0.73(2) 1 calc R U P B 2
C43 C -0.2224(17) 0.1545(13) 0.3723(7) 0.108(3) Uani 0.718(13) 1 d D U P D 1
H43 H -0.246968 0.217336 0.361194 0.129 Uiso 0.718(13) 1 calc R U P D 1
C44 C -0.2294(17) 0.1394(12) 0.4344(7) 0.112(3) Uani 0.718(13) 1 d D U P D 1
H44 H -0.259824 0.191610 0.464783 0.134 Uiso 0.718(13) 1 calc R U P D 1
C45 C -0.192(2) 0.0477(12) 0.4520(7) 0.109(3) Uani 0.718(13) 1 d D U P D 1
H45 H -0.195168 0.038087 0.494443 0.130 Uiso 0.718(13) 1 calc R U P D 1
C46 C -0.1493(18) -0.0295(11) 0.4059(6) 0.104(3) Uani 0.718(13) 1 d D U P D 1
H46 H -0.125316 -0.092605 0.416853 0.125 Uiso 0.718(13) 1 calc R U P D 1
C47 C -0.1420(17) -0.0140(11) 0.3437(7) 0.105(3) Uani 0.718(13) 1 d D U P D 1
H47 H -0.111539 -0.065922 0.313196 0.126 Uiso 0.718(13) 1 calc R U P D 1
C48 C -0.1797(17) 0.0779(11) 0.3267(7) 0.105(3) Uani 0.718(13) 1 d D U P D 1
H48 H -0.176073 0.087982 0.284377 0.126 Uiso 0.718(13) 1 calc R U P D 1
C43A C -0.270(4) 0.161(2) 0.4059(16) 0.106(4) Uani 0.282(13) 1 d D U P D 2
H43A H -0.321799 0.215804 0.414012 0.127 Uiso 0.282(13) 1 calc R U P D 2
C44A C -0.255(4) 0.091(3) 0.4467(14) 0.108(4) Uani 0.282(13) 1 d D U P D 2
H44A H -0.295434 0.099676 0.482839 0.130 Uiso 0.282(13) 1 calc R U P D 2
C45A C -0.180(4) 0.008(3) 0.4345(18) 0.108(3) Uani 0.282(13) 1 d D U P D 2
H45A H -0.172992 -0.041229 0.460888 0.130 Uiso 0.282(13) 1 calc R U P D 2
C46A C -0.117(4) -0.001(3) 0.383(2) 0.109(3) Uani 0.282(13) 1 d D U P D 2
H46A H -0.066857 -0.057429 0.373489 0.131 Uiso 0.282(13) 1 calc R U P D 2
C47A C -0.127(4) 0.072(3) 0.3443(17) 0.108(4) Uani 0.282(13) 1 d D U P D 2
H47A H -0.077127 0.069728 0.311968 0.130 Uiso 0.282(13) 1 calc R U P D 2
C48A C -0.209(4) 0.150(3) 0.3536(16) 0.107(4) Uani 0.282(13) 1 d D U P D 2
H48A H -0.223038 0.194577 0.324432 0.128 Uiso 0.282(13) 1 calc R U P D 2
H33 H -0.002(5) 0.496(4) 0.165(3) 0.034(13) Uiso 1 1 d . . . . .

loop_
_atom_site_aniso_label
_atom_site_aniso_U_11
_atom_site_aniso_U_22
_atom_site_aniso_U_33
_atom_site_aniso_U_23
_atom_site_aniso_U_13
_atom_site_aniso_U_12
C3 0.050(3) 0.047(3) 0.036(2) 0.019(2) 0.011(2) 0.021(2)
C2 0.051(3) 0.044(3) 0.042(2) 0.020(2) 0.015(2) 0.021(2)
C1 0.058(3) 0.039(2) 0.042(2) 0.019(2) 0.020(2) 0.023(2)
C6 0.065(4) 0.049(3) 0.056(3) 0.022(3) 0.025(3) 0.011(3)
C5 0.074(4) 0.044(3) 0.062(3) 0.028(3) 0.039(3) 0.018(3)
C4 0.074(4) 0.054(3) 0.046(3) 0.023(2) 0.027(3) 0.022(3)
C20 0.057(3) 0.053(3) 0.033(2) 0.015(2) 0.011(2) 0.019(2)
C21 0.061(4) 0.075(4) 0.044(3) 0.021(3) 0.010(3) 0.032(3)
C22 0.053(4) 0.094(5) 0.056(4) 0.019(3) -0.002(3) 0.023(3)
C23 0.062(4) 0.084(5) 0.052(3) 0.015(3) 0.002(3) 0.007(3)
C24 0.063(4) 0.058(4) 0.053(3) 0.017(3) -0.002(3) 0.009(3)
C25 0.052(3) 0.051(3) 0.037(2) 0.016(2) 0.007(2) 0.013(2)
C26 0.067(4) 0.038(3) 0.043(3) 0.009(2) 0.002(2) 0.014(2)
C27 0.071(4) 0.050(3) 0.056(3) 0.011(3) 0.029(3) 0.020(3)
C29 0.083(5) 0.071(4) 0.066(4) 0.027(3) 0.039(4) 0.017(4)
C28 0.069(5) 0.108(7) 0.102(6) 0.029(5) 0.041(4) 0.043(5)
C30 0.088(5) 0.040(3) 0.068(4) 0.020(3) 0.013(3) 0.020(3)
C31 0.187(12) 0.051(4) 0.090(6) 0.008(4) 0.043(7) 0.025(6)
C32 0.112(7) 0.059(4) 0.093(6) 0.033(4) 0.027(5) 0.003(4)
C7 0.051(3) 0.036(2) 0.039(2) 0.0117(19) 0.015(2) 0.012(2)
C8 0.088(5) 0.040(3) 0.056(3) 0.018(2) 0.027(3) 0.025(3)
C9 0.113(6) 0.037(3) 0.061(4) 0.012(3) 0.034(4) 0.029(3)
C10 0.109(6) 0.041(3) 0.046(3) 0.006(2) 0.030(3) 0.018(3)
C11 0.073(4) 0.043(3) 0.037(2) 0.013(2) 0.015(2) 0.017(3)
C12 0.046(3) 0.037(2) 0.039(2) 0.0124(19) 0.016(2) 0.010(2)
C13 0.075(4) 0.049(3) 0.043(3) 0.022(2) 0.025(3) 0.026(3)
C33 0.044(3) 0.047(3) 0.048(3) 0.017(2) 0.010(2) 0.010(2)
C34 0.039(3) 0.059(3) 0.086(4) 0.035(3) 0.005(3) -0.001(2)
C35 0.090(7) 0.100(7) 0.128(8) 0.068(6) 0.012(6) -0.027(6)
C36 0.076(6) 0.073(6) 0.109(7) 0.016(5) 0.002(5) -0.013(5)
C37 0.035(4) 0.089(6) 0.149(8) 0.043(6) 0.027(5) 0.009(4)
C38 0.054(3) 0.040(3) 0.050(3) 0.019(2) 0.012(2) 0.013(2)
C39 0.089(5) 0.061(4) 0.082(4) 0.040(3) 0.013(4) 0.041(3)
C40 0.100(14) 0.079(13) 0.106(14) 0.034(11) 0.016(12) 0.046(11)
C41 0.101(12) 0.094(11) 0.091(11) 0.045(10) -0.008(11) 0.027(11)
C42 0.110(13) 0.071(11) 0.102(14) 0.048(12) -0.002(13) 0.029(11)
La1 0.03773(15) 0.03618(15) 0.03652(15) 0.01543(10) 0.01135(10) 0.01290(10)
N2 0.050(2) 0.041(2) 0.042(2) 0.0130(18) 0.0016(18) 0.0114(19)
N1 0.052(2) 0.037(2) 0.040(2) 0.0170(16) 0.0171(18) 0.0174(18)
N3 0.044(2) 0.040(2) 0.046(2) 0.0141(18) 0.0130(18) 0.0026(17)
N4 0.077(4) 0.056(3) 0.060(3) 0.026(2) 0.007(3) 0.030(3)
Ni1 0.0411(3) 0.0361(3) 0.0402(3) 0.0179(2) 0.0110(2) 0.0134(2)
P2 0.0528(7) 0.0347(6) 0.0434(6) 0.0154(5) 0.0132(6) 0.0162(5)
P1 0.0496(7) 0.0407(6) 0.0413(6) 0.0206(5) 0.0167(5) 0.0138(5)
C14 0.073(4) 0.058(4) 0.050(3) 0.032(3) 0.026(3) 0.017(3)
C15 0.085(6) 0.073(6) 0.045(4) 0.031(4) 0.015(4) 0.024(5)
C16 0.102(8) 0.066(6) 0.075(6) 0.043(5) 0.034(6) 0.025(5)
C17 0.049(3) 0.066(4) 0.072(4) 0.029(3) 0.026(3) 0.002(3)
C18 0.062(5) 0.105(8) 0.095(6) 0.042(6) 0.043(5) 0.020(5)
C19 0.051(4) 0.082(6) 0.078(5) 0.029(5) 0.014(4) 0.009(4)
C14A 0.072(6) 0.052(6) 0.049(5) 0.029(5) 0.023(5) 0.011(6)
C15A 0.090(11) 0.052(10) 0.045(9) 0.031(8) 0.018(10) 0.011(10)
C16A 0.080(11) 0.064(11) 0.061(10) 0.029(10) 0.030(9) 0.012(10)
C17A 0.054(6) 0.058(6) 0.068(6) 0.031(6) 0.022(5) 0.008(6)
C18A 0.059(10) 0.083(12) 0.096(11) 0.024(11) 0.031(10) 0.020(10)
C19A 0.057(10) 0.085(11) 0.088(11) 0.011(11) 0.021(10) -0.001(10)
C35A 0.058(11) 0.080(11) 0.127(12) 0.044(11) 0.026(11) -0.016(10)
C36A 0.072(11) 0.081(11) 0.111(12) 0.031(11) 0.002(11) -0.017(11)
C37A 0.052(11) 0.086(12) 0.125(12) 0.029(11) 0.000(11) -0.007(11)
C40A 0.117(10) 0.078(8) 0.111(9) 0.026(7) 0.024(8) 0.053(7)
C41A 0.092(9) 0.105(8) 0.081(7) 0.047(6) -0.003(6) 0.024(7)
C42A 0.114(8) 0.082(7) 0.116(9) 0.061(7) 0.005(8) 0.014(6)
C43 0.147(6) 0.103(5) 0.093(6) 0.046(5) 0.038(5) 0.056(5)
C44 0.156(6) 0.102(5) 0.092(5) 0.035(5) 0.038(5) 0.060(5)
C45 0.160(7) 0.103(6) 0.087(5) 0.042(5) 0.048(5) 0.061(5)
C46 0.159(7) 0.100(6) 0.087(6) 0.052(5) 0.054(5) 0.062(5)
C47 0.156(6) 0.101(5) 0.089(5) 0.050(5) 0.050(5) 0.066(5)
C48 0.149(7) 0.104(5) 0.092(5) 0.053(5) 0.045(5) 0.063(5)
C43A 0.153(8) 0.100(7) 0.085(7) 0.046(6) 0.039(6) 0.054(6)
C44A 0.156(7) 0.103(6) 0.087(6) 0.043(6) 0.041(6) 0.055(6)
C45A 0.158(7) 0.102(6) 0.089(6) 0.045(5) 0.046(6) 0.061(6)
C46A 0.157(7) 0.104(6) 0.092(6) 0.047(5) 0.047(6) 0.062(5)
C47A 0.152(7) 0.106(6) 0.091(6) 0.048(6) 0.046(6) 0.059(6)
C48A 0.150(7) 0.103(6) 0.090(6) 0.046(6) 0.041(6) 0.057(6)

loop_
_atom_type_symbol
_atom_type_description
_atom_type_scat_dispersion_real
_atom_type_scat_dispersion_imag
_atom_type_scat_source
C C 0.0033 0.0016 'International Tables Vol C Tables 4.2.6.8 and 6.1.1.4'
H H 0.0000 0.0000 'International Tables Vol C Tables 4.2.6.8 and 6.1.1.4'
La La -0.2871 2.4523 'International Tables Vol C Tables 4.2.6.8 and 6.1.1.4'
N N 0.0061 0.0033 'International Tables Vol C Tables 4.2.6.8 and 6.1.1.4'
Ni Ni 0.3393 1.1124 'International Tables Vol C Tables 4.2.6.8 and 6.1.1.4'
P P 0.1023 0.0942 'International Tables Vol C Tables 4.2.6.8 and 6.1.1.4'

loop_
_geom_angle_atom_site_label_1
_geom_angle_atom_site_label_2
_geom_angle_atom_site_label_3
_geom_angle
_geom_angle_site_symmetry_1
_geom_angle_site_symmetry_3
_geom_angle_publ_flag
C2 C3 C20 119.9(5) . . ?
C2 C3 La1 73.7(3) . . ?
C4 C3 C2 118.6(5) . . ?
C4 C3 C20 121.4(5) . . ?
C4 C3 La1 83.2(3) . . ?
C20 C3 La1 110.2(3) . . ?
C3 C2 H2 119.2 . . ?
C3 C2 C1 121.6(5) . . ?
C3 C2 La1 79.3(3) . . ?
C1 C2 H2 119.2 . . ?
C1 C2 La1 79.7(3) . . ?
La1 C2 H2 111.8 . . ?
C2 C1 C7 120.6(5) . . ?
C2 C1 La1 73.4(3) . . ?
C6 C1 C2 119.0(5) . . ?
C6 C1 C7 120.1(5) . . ?
C6 C1 La1 83.4(3) . . ?
C7 C1 La1 108.5(3) . . ?
C1 C6 H6 119.6 . . ?
C1 C6 C5 120.8(6) . . ?
C5 C6 H6 119.6 . . ?
C6 C5 H5 120.6 . . ?
C4 C5 C6 118.9(5) . . ?
C4 C5 H5 120.6 . . ?
C3 C4 C5 121.1(5) . . ?
C3 C4 H4 119.4 . . ?
C5 C4 H4 119.4 . . ?
C21 C20 C3 121.4(5) . . ?
C21 C20 C25 121.7(6) . . ?
C25 C20 C3 116.9(5) . . ?
C20 C21 H21 119.4 . . ?
C20 C21 C22 121.2(6) . . ?
C22 C21 H21 119.4 . . ?
C21 C22 H22 120.6 . . ?
C23 C22 C21 118.8(6) . . ?
C23 C22 H22 120.6 . . ?
C22 C23 H23 119.4 . . ?
C22 C23 C24 121.3(7) . . ?
C24 C23 H23 119.4 . . ?
C23 C24 H24 119.1 . . ?
C23 C24 C25 121.9(6) . . ?
C25 C24 H24 119.1 . . ?
C24 C25 C20 115.2(5) . . ?
N2 C25 C20 119.4(5) . . ?
N2 C25 C24 125.4(5) . . ?
H26A C26 H26B 107.8 . . ?
N2 C26 H26A 109.1 . . ?
N2 C26 H26B 109.1 . . ?
N2 C26 P2 112.7(4) . . ?
P2 C26 H26A 109.1 . . ?
P2 C26 H26B 109.1 . . ?
C29 C27 H27 108.3 . . ?
C29 C27 P2 111.8(4) . . ?
C28 C27 H27 108.3 . . ?
C28 C27 C29 108.2(6) . . ?
C28 C27 P2 111.8(5) . . ?
P2 C27 H27 108.3 . . ?
C27 C29 H29A 109.5 . . ?
C27 C29 H29B 109.5 . . ?
C27 C29 H29C 109.5 . . ?
H29A C29 H29B 109.5 . . ?
H29A C29 H29C 109.5 . . ?
H29B C29 H29C 109.5 . . ?
C27 C28 H28A 109.5 . . ?
C27 C28 H28B 109.5 . . ?
C27 C28 H28C 109.5 . . ?
H28A C28 H28B 109.5 . . ?
H28A C28 H28C 109.5 . . ?
H28B C28 H28C 109.5 . . ?
C31 C30 H30 105.5 . . ?
C31 C30 P2 116.0(5) . . ?
C32 C30 H30 105.5 . . ?
C32 C30 C31 112.1(7) . . ?
C32 C30 P2 111.1(5) . . ?
P2 C30 H30 105.5 . . ?
C30 C31 H31A 109.5 . . ?
C30 C31 H31B 109.5 . . ?
C30 C31 H31C 109.5 . . ?
H31A C31 H31B 109.5 . . ?
H31A C31 H31C 109.5 . . ?
H31B C31 H31C 109.5 . . ?
C30 C32 H32A 109.5 . . ?
C30 C32 H32B 109.5 . . ?
C30 C32 H32C 109.5 . . ?
H32A C32 H32B 109.5 . . ?
H32A C32 H32C 109.5 . . ?
H32B C32 H32C 109.5 . . ?
C8 C7 C1 120.3(5) . . ?
C8 C7 C12 121.6(5) . . ?
C12 C7 C1 118.1(4) . . ?
C7 C8 H8 119.2 . . ?
C7 C8 C9 121.6(5) . . ?
C9 C8 H8 119.2 . . ?
C8 C9 H9 121.3 . . ?
C10 C9 C8 117.4(5) . . ?
C10 C9 H9 121.3 . . ?
C9 C10 H10 119.0 . . ?
C9 C10 C11 122.1(5) . . ?
C11 C10 H10 119.0 . . ?
C10 C11 H11 119.2 . . ?
C10 C11 C12 121.6(5) . . ?
C12 C11 H11 119.2 . . ?
C7 C12 C11 115.8(4) . . ?
N1 C12 C7 119.3(4) . . ?
N1 C12 C11 124.9(4) . . ?
H13A C13 H13B 107.5 . . ?
N1 C13 H13A 108.4 . . ?
N1 C13 H13B 108.4 . . ?
N1 C13 P1 115.4(4) . . ?
P1 C13 H13A 108.4 . . ?
P1 C13 H13B 108.4 . . ?
La1 C33 H33 165(3) . . ?
N3 C33 La1 65.7(3) . . ?
N3 C33 Ni1 137.0(4) . . ?
N3 C33 H33 99(3) . . ?
Ni1 C33 La1 72.04(17) . . ?
Ni1 C33 H33 123(3) . . ?
C35 C34 C36 108.9(8) . . ?
C37 C34 C35 113.7(9) . . ?
C37 C34 C36 107.5(8) . . ?
N3 C34 C35 107.5(6) . . ?
N3 C34 C36 107.2(6) . . ?
N3 C34 C37 111.8(6) . . ?
N3 C34 C35A 103.1(16) . . ?
N3 C34 C36A 105.7(17) . . ?
N3 C34 C37A 115.7(19) . . ?
C35A C34 C36A 109.5(15) . . ?
C37A C34 C35A 112.8(16) . . ?
C37A C34 C36A 109.7(15) . . ?
C34 C35 H35A 109.5 . . ?
C34 C35 H35B 109.5 . . ?
C34 C35 H35C 109.5 . . ?
H35A C35 H35B 109.5 . . ?
H35A C35 H35C 109.5 . . ?
H35B C35 H35C 109.5 . . ?
C34 C36 H36A 109.5 . . ?
C34 C36 H36B 109.5 . . ?
C34 C36 H36C 109.5 . . ?
H36A C36 H36B 109.5 . . ?
H36A C36 H36C 109.5 . . ?
H36B C36 H36C 109.5 . . ?
C34 C37 H37A 109.5 . . ?
C34 C37 H37B 109.5 . . ?
C34 C37 H37C 109.5 . . ?
H37A C37 H37B 109.5 . . ?
H37A C37 H37C 109.5 . . ?
H37B C37 H37C 109.5 . . ?
N4 C38 Ni1 178.7(6) . . ?
C40 C39 C42 110.8(15) . . ?
C41 C39 C40 113.0(15) . . ?
C41 C39 C42 109.1(15) . . ?
N4 C39 C40 111.9(15) . . ?
N4 C39 C41 107.8(15) . . ?
N4 C39 C42 103.8(13) . . ?
N4 C39 C40A 106.6(8) . . ?
N4 C39 C41A 107.1(8) . . ?
N4 C39 C42A 110.3(8) . . ?
C40A C39 C42A 110.5(10) . . ?
C41A C39 C40A 113.9(10) . . ?
C41A C39 C42A 108.3(10) . . ?
C39 C40 H40A 109.5 . . ?
C39 C40 H40B 109.5 . . ?
C39 C40 H40C 109.5 . . ?
H40A C40 H40B 109.5 . . ?
H40A C40 H40C 109.5 . . ?
H40B C40 H40C 109.5 . . ?
C39 C41 H41A 109.5 . . ?
C39 C41 H41B 109.5 . . ?
C39 C41 H41C 109.5 . . ?
H41A C41 H41B 109.5 . . ?
H41A C41 H41C 109.5 . . ?
H41B C41 H41C 109.5 . . ?
C39 C42 H42A 110.3 . . ?
C39 C42 H42B 109.1 . . ?
C39 C42 H42C 109.0 . . ?
H42A C42 H42B 109.5 . . ?
H42A C42 H42C 109.5 . . ?
H42B C42 H42C 109.5 . . ?
C3 La1 C1 47.32(14) . . ?
C3 La1 P2 112.92(10) . . ?
C3 La1 P1 129.82(10) . . ?
C2 La1 C3 26.91(13) . . ?
C2 La1 C1 26.86(15) . . ?
C2 La1 P2 131.70(11) . . ?
C2 La1 P1 112.25(10) . . ?
C1 La1 P2 158.53(11) . . ?
C1 La1 P1 113.61(9) . . ?
C33 La1 C3 161.90(16) . . ?
C33 La1 C2 158.73(16) . . ?
C33 La1 C1 132.12(16) . . ?
C33 La1 Ni1 42.37(12) . . ?
C33 La1 P2 69.34(12) . . ?
C33 La1 P1 68.26(12) . . ?
N2 La1 C3 59.13(14) . . ?
N2 La1 C2 78.44(14) . . ?
N2 La1 C1 104.54(14) . . ?
N2 La1 C33 122.81(15) . . ?
N2 La1 Ni1 91.25(10) . . ?
N2 La1 P2 54.37(10) . . ?
N2 La1 P1 99.11(11) . . ?
N1 La1 C3 97.69(13) . . ?
N1 La1 C2 70.94(13) . . ?
N1 La1 C1 60.24(13) . . ?
N1 La1 C33 94.74(15) . . ?
N1 La1 N2 124.07(15) . . ?
N1 La1 N3 98.96(14) . . ?
N1 La1 Ni1 92.30(9) . . ?
N1 La1 P2 125.22(9) . . ?
N1 La1 P1 55.09(9) . . ?
N3 La1 C3 135.42(14) . . ?
N3 La1 C2 135.84(15) . . ?
N3 La1 C1 110.35(15) . . ?
N3 La1 C33 28.42(15) . . ?
N3 La1 N2 134.29(15) . . ?
N3 La1 Ni1 70.59(10) . . ?
N3 La1 P2 89.93(11) . . ?
N3 La1 P1 93.15(10) . . ?
Ni1 La1 C3 149.21(11) . . ?
Ni1 La1 C2 149.32(11) . . ?
Ni1 La1 C1 152.53(9) . . ?
Ni1 La1 P2 40.60(3) . . ?
Ni1 La1 P1 40.43(3) . . ?
P2 La1 P1 70.60(3) . . ?
C25 N2 C26 112.8(4) . . ?
C25 N2 La1 130.5(3) . . ?
C26 N2 La1 115.4(3) . . ?
C12 N1 C13 114.5(4) . . ?
C12 N1 La1 131.5(3) . . ?
C13 N1 La1 112.9(3) . . ?
C33 N3 C34 123.9(5) . . ?
C33 N3 La1 85.9(3) . . ?
C34 N3 La1 149.3(4) . . ?
C38 N4 C39 172.2(7) . . ?
C33 Ni1 La1 65.59(15) . . ?
C33 Ni1 P2 112.20(16) . . ?
C33 Ni1 P1 110.44(16) . . ?
C38 Ni1 C33 103.0(2) . . ?
C38 Ni1 La1 167.74(18) . . ?
C38 Ni1 P2 98.33(18) . . ?
C38 Ni1 P1 105.65(18) . . ?
P2 Ni1 La1 82.92(4) . . ?
P1 Ni1 La1 83.33(4) . . ?
P1 Ni1 P2 124.03(6) . . ?
C26 P2 C27 100.3(3) . . ?
C26 P2 C30 100.0(3) . . ?
C26 P2 La1 76.90(17) . . ?
C26 P2 Ni1 123.79(19) . . ?
C27 P2 C30 101.3(3) . . ?
C27 P2 La1 98.81(19) . . ?
C27 P2 Ni1 115.1(2) . . ?
C30 P2 La1 159.8(2) . . ?
C30 P2 Ni1 113.0(2) . . ?
Ni1 P2 La1 56.48(3) . . ?
C13 P1 La1 72.53(16) . . ?
C13 P1 Ni1 117.73(19) . . ?
C13 P1 C14 96.8(4) . . ?
C13 P1 C17 99.5(4) . . ?
C13 P1 C14A 91.1(10) . . ?
C13 P1 C17A 110.0(11) . . ?
Ni1 P1 La1 56.24(3) . . ?
C14 P1 La1 155.9(3) . . ?
C14 P1 Ni1 115.4(3) . . ?
C14 P1 C17 101.1(4) . . ?
C17 P1 La1 101.9(3) . . ?
C17 P1 Ni1 122.1(3) . . ?
C14A P1 La1 144.3(8) . . ?
C14A P1 Ni1 109.8(10) . . ?
C17A P1 La1 113.3(8) . . ?
C17A P1 Ni1 120.7(8) . . ?
C17A P1 C14A 102.0(8) . . ?
P1 C14 H14 107.9 . . ?
C15 C14 P1 110.1(5) . . ?
C15 C14 H14 107.9 . . ?
C16 C14 P1 110.3(6) . . ?
C16 C14 H14 107.9 . . ?
C16 C14 C15 112.5(7) . . ?
C14 C15 H15A 109.5 . . ?
C14 C15 H15B 109.5 . . ?
C14 C15 H15C 109.5 . . ?
H15A C15 H15B 109.5 . . ?
H15A C15 H15C 109.5 . . ?
H15B C15 H15C 109.5 . . ?
C14 C16 H16A 109.5 . . ?
C14 C16 H16B 109.5 . . ?
C14 C16 H16C 109.5 . . ?
H16A C16 H16B 109.5 . . ?
H16A C16 H16C 109.5 . . ?
H16B C16 H16C 109.5 . . ?
P1 C17 H17 105.2 . . ?
C18 C17 P1 115.7(6) . . ?
C18 C17 H17 105.2 . . ?
C19 C17 P1 113.3(6) . . ?
C19 C17 H17 105.2 . . ?
C19 C17 C18 111.2(8) . . ?
C17 C18 H18A 109.5 . . ?
C17 C18 H18B 109.5 . . ?
C17 C18 H18C 109.5 . . ?
H18A C18 H18B 109.5 . . ?
H18A C18 H18C 109.5 . . ?
H18B C18 H18C 109.5 . . ?
C17 C19 H19A 109.5 . . ?
C17 C19 H19B 109.5 . . ?
C17 C19 H19C 109.5 . . ?
H19A C19 H19B 109.5 . . ?
H19A C19 H19C 109.5 . . ?
H19B C19 H19C 109.5 . . ?
P1 C14A H14A 107.5 . . ?
C15A C14A P1 111.3(12) . . ?
C15A C14A H14A 107.5 . . ?
C16A C14A P1 110.9(12) . . ?
C16A C14A H14A 107.5 . . ?
C16A C14A C15A 112.0(14) . . ?
C14A C15A H15D 109.5 . . ?
C14A C15A H15E 109.5 . . ?
C14A C15A H15F 109.5 . . ?
H15D C15A H15E 109.5 . . ?
H15D C15A H15F 109.5 . . ?
H15E C15A H15F 109.5 . . ?
C14A C16A H16D 109.5 . . ?
C14A C16A H16E 109.5 . . ?
C14A C16A H16F 109.5 . . ?
H16D C16A H16E 109.5 . . ?
H16D C16A H16F 109.5 . . ?
H16E C16A H16F 109.5 . . ?
P1 C17A H17A 98.6 . . ?
C18A C17A P1 120.0(13) . . ?
C18A C17A H17A 98.6 . . ?
C19A C17A P1 117.7(13) . . ?
C19A C17A H17A 98.6 . . ?
C19A C17A C18A 115.7(15) . . ?
C17A C18A H18D 109.5 . . ?
C17A C18A H18E 109.5 . . ?
C17A C18A H18F 109.5 . . ?
H18D C18A H18E 109.5 . . ?
H18D C18A H18F 109.5 . . ?
H18E C18A H18F 109.5 . . ?
C17A C19A H19D 109.5 . . ?
C17A C19A H19E 109.5 . . ?
C17A C19A H19F 109.5 . . ?
H19D C19A H19E 109.5 . . ?
H19D C19A H19F 109.5 . . ?
H19E C19A H19F 109.5 . . ?
C34 C35A H35D 109.5 . . ?
C34 C35A H35E 109.5 . . ?
C34 C35A H35F 109.5 . . ?
H35D C35A H35E 109.5 . . ?
H35D C35A H35F 109.5 . . ?
H35E C35A H35F 109.5 . . ?
C34 C36A H36D 109.7 . . ?
C34 C36A H36E 109.2 . . ?
C34 C36A H36F 109.5 . . ?
H36D C36A H36E 109.5 . . ?
H36D C36A H36F 109.5 . . ?
H36E C36A H36F 109.5 . . ?
C34 C37A H37D 109.8 . . ?
C34 C37A H37E 109.1 . . ?
C34 C37A H37F 109.4 . . ?
H37D C37A H37E 109.5 . . ?
H37D C37A H37F 109.5 . . ?
H37E C37A H37F 109.5 . . ?
C39 C40A H40D 109.5 . . ?
C39 C40A H40E 109.5 . . ?
C39 C40A H40F 109.5 . . ?
H40D C40A H40E 109.5 . . ?
H40D C40A H40F 109.5 . . ?
H40E C40A H40F 109.5 . . ?
C39 C41A H41D 109.5 . . ?
C39 C41A H41E 109.5 . . ?
C39 C41A H41F 109.5 . . ?
H41D C41A H41E 109.5 . . ?
H41D C41A H41F 109.5 . . ?
H41E C41A H41F 109.5 . . ?
C39 C42A H42D 109.5 . . ?
C39 C42A H42E 109.5 . . ?
C39 C42A H42F 109.5 . . ?
H42D C42A H42E 109.5 . . ?
H42D C42A H42F 109.5 . . ?
H42E C42A H42F 109.5 . . ?
C44 C43 H43 119.8 . . ?
C48 C43 H43 119.8 . . ?
C48 C43 C44 120.5(14) . . ?
C43 C44 H44 119.7 . . ?
C43 C44 C45 120.5(12) . . ?
C45 C44 H44 119.7 . . ?
C44 C45 H45 120.5 . . ?
C44 C45 C46 119.0(11) . . ?
C46 C45 H45 120.5 . . ?
C45 C46 H46 119.8 . . ?
C47 C46 C45 120.4(11) . . ?
C47 C46 H46 119.8 . . ?
C46 C47 H47 119.9 . . ?
C48 C47 C46 120.1(12) . . ?
C48 C47 H47 119.9 . . ?
C43 C48 C47 119.5(14) . . ?
C43 C48 H48 120.2 . . ?
C47 C48 H48 120.2 . . ?
C44A C43A H43A 119.8 . . ?
C48A C43A H43A 119.8 . . ?
C48A C43A C44A 120.4(18) . . ?
C43A C44A H44A 119.9 . . ?
C45A C44A C43A 120.3(16) . . ?
C45A C44A H44A 119.9 . . ?
C44A C45A H45A 120.5 . . ?
C44A C45A C46A 119.0(15) . . ?
C46A C45A H45A 120.5 . . ?
C45A C46A H46A 119.9 . . ?
C47A C46A C45A 120.3(16) . . ?
C47A C46A H46A 119.9 . . ?
C46A C47A H47A 119.9 . . ?
C48A C47A C46A 120.3(18) . . ?
C48A C47A H47A 119.9 . . ?
C43A C48A C47A 119.4(19) . . ?
C43A C48A H48A 120.3 . . ?
C47A C48A H48A 120.3 . . ?

loop_
_geom_bond_atom_site_label_1
_geom_bond_atom_site_label_2
_geom_bond_distance
_geom_bond_site_symmetry_2
_geom_bond_publ_flag
C3 C2 1.396(7) . ?
C3 C4 1.393(8) . ?
C3 C20 1.494(8) . ?
C3 La1 3.032(5) . ?
C2 H2 0.9300 . ?
C2 C1 1.396(8) . ?
C2 La1 2.961(5) . ?
C1 C6 1.386(8) . ?
C1 C7 1.498(7) . ?
C1 La1 3.041(5) . ?
C6 H6 0.9300 . ?
C6 C5 1.409(8) . ?
C5 H5 0.9300 . ?
C5 C4 1.400(9) . ?
C4 H4 0.9300 . ?
C20 C21 1.384(8) . ?
C20 C25 1.430(7) . ?
C21 H21 0.9300 . ?
C21 C22 1.389(10) . ?
C22 H22 0.9300 . ?
C22 C23 1.374(11) . ?
C23 H23 0.9300 . ?
C23 C24 1.392(9) . ?
C24 H24 0.9300 . ?
C24 C25 1.422(8) . ?
C25 N2 1.372(7) . ?
C26 H26A 0.9700 . ?
C26 H26B 0.9700 . ?
C26 N2 1.482(7) . ?
C26 P2 1.862(6) . ?
C27 H27 0.9800 . ?
C27 C29 1.546(9) . ?
C27 C28 1.526(10) . ?
C27 P2 1.870(6) . ?
C29 H29A 0.9600 . ?
C29 H29B 0.9600 . ?
C29 H29C 0.9600 . ?
C28 H28A 0.9600 . ?
C28 H28B 0.9600 . ?
C28 H28C 0.9600 . ?
C30 H30 0.9800 . ?
C30 C31 1.513(11) . ?
C30 C32 1.498(11) . ?
C30 P2 1.885(6) . ?
C31 H31A 0.9600 . ?
C31 H31B 0.9600 . ?
C31 H31C 0.9600 . ?
C32 H32A 0.9600 . ?
C32 H32B 0.9600 . ?
C32 H32C 0.9600 . ?
C7 C8 1.395(7) . ?
C7 C12 1.420(7) . ?
C8 H8 0.9300 . ?
C8 C9 1.401(8) . ?
C9 H9 0.9300 . ?
C9 C10 1.386(9) . ?
C10 H10 0.9300 . ?
C10 C11 1.389(8) . ?
C11 H11 0.9300 . ?
C11 C12 1.425(7) . ?
C12 N1 1.387(6) . ?
C13 H13A 0.9700 . ?
C13 H13B 0.9700 . ?
C13 N1 1.468(6) . ?
C13 P1 1.853(6) . ?
C33 La1 2.699(5) . ?
C33 N3 1.288(7) . ?
C33 Ni1 1.998(6) . ?
C33 H33 1.02(5) . ?
C34 C35 1.510(11) . ?
C34 C36 1.555(13) . ?
C34 C37 1.499(10) . ?
C34 N3 1.492(7) . ?
C34 C35A 1.517(15) . ?
C34 C36A 1.544(16) . ?
C34 C37A 1.494(14) . ?
C35 H35A 0.9600 . ?
C35 H35B 0.9600 . ?
C35 H35C 0.9600 . ?
C36 H36A 0.9600 . ?
C36 H36B 0.9600 . ?
C36 H36C 0.9600 . ?
C37 H37A 0.9600 . ?
C37 H37B 0.9600 . ?
C37 H37C 0.9600 . ?
C38 N4 1.166(7) . ?
C38 Ni1 1.870(5) . ?
C39 C40 1.512(15) . ?
C39 C41 1.507(15) . ?
C39 C42 1.540(16) . ?
C39 N4 1.461(7) . ?
C39 C40A 1.513(13) . ?
C39 C41A 1.506(13) . ?
C39 C42A 1.543(14) . ?
C40 H40A 0.9600 . ?
C40 H40B 0.9600 . ?
C40 H40C 0.9600 . ?
C41 H41A 0.9600 . ?
C41 H41B 0.9600 . ?
C41 H41C 0.9600 . ?
C42 H42A 0.9597 . ?
C42 H42B 0.9602 . ?
C42 H42C 0.9600 . ?
La1 N2 2.544(4) . ?
La1 N1 2.463(4) . ?
La1 N3 2.466(4) . ?
La1 Ni1 2.8199(7) . ?
La1 P2 3.3567(13) . ?
La1 P1 3.3687(13) . ?
Ni1 P2 2.2014(15) . ?
Ni1 P1 2.1995(14) . ?
P1 C14 1.887(7) . ?
P1 C17 1.890(7) . ?
P1 C14A 1.888(10) . ?
P1 C17A 1.870(11) . ?
C14 H14 0.9800 . ?
C14 C15 1.548(12) . ?
C14 C16 1.544(11) . ?
C15 H15A 0.9600 . ?
C15 H15B 0.9600 . ?
C15 H15C 0.9600 . ?
C16 H16A 0.9600 . ?
C16 H16B 0.9600 . ?
C16 H16C 0.9600 . ?
C17 H17 0.9800 . ?
C17 C18 1.561(11) . ?
C17 C19 1.442(12) . ?
C18 H18A 0.9600 . ?
C18 H18B 0.9600 . ?
C18 H18C 0.9600 . ?
C19 H19A 0.9600 . ?
C19 H19B 0.9600 . ?
C19 H19C 0.9600 . ?
C14A H14A 0.9800 . ?
C14A C15A 1.548(15) . ?
C14A C16A 1.542(14) . ?
C15A H15D 0.9600 . ?
C15A H15E 0.9600 . ?
C15A H15F 0.9600 . ?
C16A H16D 0.9600 . ?
C16A H16E 0.9600 . ?
C16A H16F 0.9600 . ?
C17A H17A 0.9800 . ?
C17A C18A 1.547(13) . ?
C17A C19A 1.425(15) . ?
C18A H18D 0.9600 . ?
C18A H18E 0.9600 . ?
C18A H18F 0.9600 . ?
C19A H19D 0.9600 . ?
C19A H19E 0.9600 . ?
C19A H19F 0.9600 . ?
C35A H35D 0.9600 . ?
C35A H35E 0.9600 . ?
C35A H35F 0.9600 . ?
C36A H36D 0.9601 . ?
C36A H36E 0.9602 . ?
C36A H36F 0.9600 . ?
C37A H37D 0.9600 . ?
C37A H37E 0.9598 . ?
C37A H37F 0.9602 . ?
C40A H40D 0.9600 . ?
C40A H40E 0.9600 . ?
C40A H40F 0.9600 . ?
C41A H41D 0.9600 . ?
C41A H41E 0.9600 . ?
C41A H41F 0.9600 . ?
C42A H42D 0.9600 . ?
C42A H42E 0.9600 . ?
C42A H42F 0.9600 . ?
C43 H43 0.9300 . ?
C43 C44 1.370(9) . ?
C43 C48 1.367(9) . ?
C44 H44 0.9300 . ?
C44 C45 1.374(9) . ?
C45 H45 0.9300 . ?
C45 C46 1.376(9) . ?
C46 H46 0.9300 . ?
C46 C47 1.375(9) . ?
C47 H47 0.9300 . ?
C47 C48 1.373(9) . ?
C48 H48 0.9300 . ?
C43A H43A 0.9300 . ?
C43A C44A 1.373(13) . ?
C43A C48A 1.364(13) . ?
C44A H44A 0.9300 . ?
C44A C45A 1.373(13) . ?
C45A H45A 0.9300 . ?
C45A C46A 1.373(13) . ?
C46A H46A 0.9300 . ?
C46A C47A 1.373(13) . ?
C47A H47A 0.9300 . ?
C47A C48A 1.366(13) . ?
C48A H48A 0.9300 . ?

loop_
_geom_torsion_atom_site_label_1
_geom_torsion_atom_site_label_2
_geom_torsion_atom_site_label_3
_geom_torsion_atom_site_label_4
_geom_torsion
_geom_torsion_site_symmetry_1
_geom_torsion_site_symmetry_2
_geom_torsion_site_symmetry_3
_geom_torsion_site_symmetry_4
_geom_torsion_publ_flag
C3 C2 C1 C6 -1.7(7) . . . . ?
C3 C2 C1 C7 172.6(4) . . . . ?
C3 C2 C1 La1 70.6(4) . . . . ?
C3 C20 C21 C22 -178.9(6) . . . . ?
C3 C20 C25 C24 178.3(5) . . . . ?
C3 C20 C25 N2 -3.0(7) . . . . ?
C2 C3 C4 C5 -0.3(8) . . . . ?
C2 C3 C20 C21 -82.8(6) . . . . ?
C2 C3 C20 C25 97.4(6) . . . . ?
C2 C1 C6 C5 0.4(8) . . . . ?
C2 C1 C7 C8 108.1(6) . . . . ?
C2 C1 C7 C12 -73.7(6) . . . . ?
C1 C6 C5 C4 1.0(9) . . . . ?
C1 C7 C8 C9 179.2(6) . . . . ?
C1 C7 C12 C11 -178.2(5) . . . . ?
C1 C7 C12 N1 3.0(7) . . . . ?
C6 C1 C7 C8 -77.6(7) . . . . ?
C6 C1 C7 C12 100.6(6) . . . . ?
C6 C5 C4 C3 -1.1(9) . . . . ?
C4 C3 C2 C1 1.7(7) . . . . ?
C4 C3 C2 La1 72.5(4) . . . . ?
C4 C3 C20 C21 100.4(7) . . . . ?
C4 C3 C20 C25 -79.4(6) . . . . ?
C20 C3 C2 C1 -175.2(4) . . . . ?
C20 C3 C2 La1 -104.4(4) . . . . ?
C20 C3 C4 C5 176.6(5) . . . . ?
C20 C21 C22 C23 -0.1(10) . . . . ?
C20 C25 N2 C26 176.9(5) . . . . ?
C20 C25 N2 La1 -16.6(8) . . . . ?
C21 C20 C25 C24 -1.6(8) . . . . ?
C21 C20 C25 N2 177.2(5) . . . . ?
C21 C22 C23 C24 0.1(11) . . . . ?
C22 C23 C24 C25 -0.9(11) . . . . ?
C23 C24 C25 C20 1.6(9) . . . . ?
C23 C24 C25 N2 -177.1(6) . . . . ?
C24 C25 N2 C26 -4.5(8) . . . . ?
C24 C25 N2 La1 162.0(5) . . . . ?
C25 C20 C21 C22 0.9(9) . . . . ?
C29 C27 P2 C26 -60.3(5) . . . . ?
C29 C27 P2 C30 -162.9(5) . . . . ?
C29 C27 P2 La1 17.9(5) . . . . ?
C29 C27 P2 Ni1 74.9(5) . . . . ?
C28 C27 P2 C26 178.2(5) . . . . ?
C28 C27 P2 C30 75.7(6) . . . . ?
C28 C27 P2 La1 -103.6(5) . . . . ?
C28 C27 P2 Ni1 -46.6(6) . . . . ?
C31 C30 P2 C26 -50.8(8) . . . . ?
C31 C30 P2 C27 51.9(8) . . . . ?
C31 C30 P2 La1 -130.1(7) . . . . ?
C31 C30 P2 Ni1 175.7(7) . . . . ?
C32 C30 P2 C26 78.8(6) . . . . ?
C32 C30 P2 C27 -178.4(6) . . . . ?
C32 C30 P2 La1 -0.4(11) . . . . ?
C32 C30 P2 Ni1 -54.7(6) . . . . ?
C7 C1 C6 C5 -174.0(5) . . . . ?
C7 C8 C9 C10 -1.3(11) . . . . ?
C7 C12 N1 C13 175.6(5) . . . . ?
C7 C12 N1 La1 -17.7(7) . . . . ?
C8 C7 C12 C11 0.0(8) . . . . ?
C8 C7 C12 N1 -178.8(5) . . . . ?
C8 C9 C10 C11 0.4(12) . . . . ?
C9 C10 C11 C12 0.7(11) . . . . ?
C10 C11 C12 C7 -0.9(9) . . . . ?
C10 C11 C12 N1 177.8(6) . . . . ?
C11 C12 N1 C13 -3.1(8) . . . . ?
C11 C12 N1 La1 163.6(4) . . . . ?
C12 C7 C8 C9 1.1(10) . . . . ?
C13 P1 C14 C15 73.2(7) . . . . ?
C13 P1 C14 C16 -162.0(7) . . . . ?
C13 P1 C17 C18 53.8(8) . . . . ?
C13 P1 C17 C19 -76.4(7) . . . . ?
C13 P1 C14A C15A 80(2) . . . . ?
C13 P1 C14A C16A -155(2) . . . . ?
C13 P1 C17A C18A 57(3) . . . . ?
C13 P1 C17A C19A -94(3) . . . . ?
C35 C34 N3 C33 -164.9(8) . . . . ?
C35 C34 N3 La1 30.5(12) . . . . ?
C36 C34 N3 C33 78.1(8) . . . . ?
C36 C34 N3 La1 -86.4(9) . . . . ?
C37 C34 N3 C33 -39.4(10) . . . . ?
C37 C34 N3 La1 156.0(8) . . . . ?
La1 C3 C2 C1 -70.8(4) . . . . ?
La1 C3 C4 C5 67.0(5) . . . . ?
La1 C3 C20 C21 -165.2(4) . . . . ?
La1 C3 C20 C25 15.0(5) . . . . ?
La1 C2 C1 C6 -72.4(4) . . . . ?
La1 C2 C1 C7 102.0(4) . . . . ?
La1 C1 C6 C5 -66.5(5) . . . . ?
La1 C1 C7 C8 -170.7(5) . . . . ?
La1 C1 C7 C12 7.5(6) . . . . ?
La1 C33 N3 C34 -172.2(6) . . . . ?
La1 P1 C14 C15 11.6(12) . . . . ?
La1 P1 C14 C16 136.4(9) . . . . ?
La1 P1 C17 C18 127.8(7) . . . . ?
La1 P1 C17 C19 -2.4(8) . . . . ?
La1 P1 C14A C15A 19(3) . . . . ?
La1 P1 C14A C16A 144(2) . . . . ?
La1 P1 C17A C18A 136(2) . . . . ?
La1 P1 C17A C19A -15(3) . . . . ?
N2 C26 P2 C27 90.3(5) . . . . ?
N2 C26 P2 C30 -166.1(4) . . . . ?
N2 C26 P2 La1 -6.4(4) . . . . ?
N2 C26 P2 Ni1 -39.5(5) . . . . ?
N1 C13 P1 La1 -16.2(4) . . . . ?
N1 C13 P1 Ni1 -50.8(5) . . . . ?
N1 C13 P1 C14 -174.1(5) . . . . ?
N1 C13 P1 C17 83.3(5) . . . . ?
N1 C13 P1 C14A -163.9(9) . . . . ?
N1 C13 P1 C17A 92.9(9) . . . . ?
Ni1 C33 N3 C34 176.2(5) . . . . ?
Ni1 C33 N3 La1 -11.6(6) . . . . ?
Ni1 P1 C14 C15 -51.9(7) . . . . ?
Ni1 P1 C14 C16 72.9(8) . . . . ?
Ni1 P1 C17 C18 -174.7(6) . . . . ?
Ni1 P1 C17 C19 55.1(8) . . . . ?
Ni1 P1 C14A C15A -41(2) . . . . ?
Ni1 P1 C14A C16A 85(2) . . . . ?
Ni1 P1 C17A C18A -161(2) . . . . ?
Ni1 P1 C17A C19A 49(3) . . . . ?
P2 C26 N2 C25 177.9(4) . . . . ?
P2 C26 N2 La1 9.2(5) . . . . ?
P1 C13 N1 C12 -167.5(4) . . . . ?
P1 C13 N1 La1 23.3(5) . . . . ?
C14 P1 C17 C18 -45.1(8) . . . . ?
C14 P1 C17 C19 -175.2(7) . . . . ?
C17 P1 C14 C15 174.4(7) . . . . ?
C17 P1 C14 C16 -60.9(8) . . . . ?
C14A P1 C17A C18A -39(3) . . . . ?
C14A P1 C17A C19A 171(3) . . . . ?
C17A P1 C14A C15A -170(2) . . . . ?
C17A P1 C14A C16A -44(2) . . . . ?
C35A C34 N3 C33 -118(2) . . . . ?
C35A C34 N3 La1 78(2) . . . . ?
C36A C34 N3 C33 127.6(19) . . . . ?
C36A C34 N3 La1 -37(2) . . . . ?
C37A C34 N3 C33 6(2) . . . . ?
C37A C34 N3 La1 -159(2) . . . . ?
C43 C44 C45 C46 -1(2) . . . . ?
C44 C43 C48 C47 -0.8(16) . . . . ?
C44 C45 C46 C47 1(3) . . . . ?
C45 C46 C47 C48 -1(3) . . . . ?
C46 C47 C48 C43 1(2) . . . . ?
C48 C43 C44 C45 0.8(17) . . . . ?
C43A C44A C45A C46A 2(5) . . . . ?
C44A C43A C48A C47A -3(2) . . . . ?
C44A C45A C46A C47A 1(6) . . . . ?
C45A C46A C47A C48A -5(6) . . . . ?
C46A C47A C48A C43A 7(5) . . . . ?
C48A C43A C44A C45A -1(2) . . . . ?
